data_1554744
loop_
_publ_author_name
'Xu, Pengfei'
'Luan, Hongyu'
'Yu, Bin'
'Tu, Yongrui'
'Sun, Yongqiang'
'Chen, Wei'
'Xu, Xi'
'Ge, Raoling'
'Wang, Jubo'
'Li, Zhiyu'
'Bian, Jinlei'

_publ_section_title
;
 Synthesis and characterization of potential stereoisomeric and
 degradation impurities of ulipristal acetate
;
_journal_issue 6
_journal_name_full 'Organic Chemistry Frontiers'
_journal_page_first 868
_journal_paper_doi 10.1039/C9QO00144A
_journal_volume 6
_journal_year 2019
_chemical_formula_sum 'C30 H43 N O7'
_chemical_formula_weight 529.65
_space_group_IT_number 170
_space_group_name_Hall 'P 65'
_space_group_name_H-M_alt 'P 65'
_symmetry_cell_setting hexagonal
_symmetry_space_group_name_H-M 'P 65'
_atom_sites_solution_hydrogens geom
_atom_sites_solution_primary direct
_atom_sites_solution_secondary difmap
_audit_creation_method SHELXL-97
_audit_update_record
;
2018-09-21 deposited with the CCDC.
2019-02-08 downloaded from the CCDC.
;
_cell_angle_alpha 90.00
_cell_angle_beta 90.00
_cell_angle_gamma 120.00
_cell_formula_units_Z 6
_cell_length_a 17.407(3)
_cell_length_b 17.407(3)
_cell_length_c 17.977(4)
_cell_measurement_reflns_used 25
_cell_measurement_temperature 293(2)
_cell_measurement_theta_max 13
_cell_measurement_theta_min 9
_cell_volume 4717.3(16)
_computing_structure_refinement 'SHELXL-97 (Sheldrick, 1997)'
_computing_structure_solution 'SHELXS-97 (Sheldrick, 1990)'
_diffrn_ambient_temperature 293(2)
_diffrn_measured_fraction_theta_full 0.998
_diffrn_measured_fraction_theta_max 0.998
_diffrn_measurement_device_type 'Nonius CAD4'
_diffrn_measurement_method \w/2\q
_diffrn_radiation_monochromator graphite
_diffrn_radiation_source 'fine-focus sealed tube'
_diffrn_radiation_type MoK\a
_diffrn_radiation_wavelength 0.71073
_diffrn_reflns_av_R_equivalents 0.0323
_diffrn_reflns_av_sigmaI/netI 0.1131
_diffrn_reflns_limit_h_max 18
_diffrn_reflns_limit_h_min 0
_diffrn_reflns_limit_k_max 18
_diffrn_reflns_limit_k_min 0
_diffrn_reflns_limit_l_max 21
_diffrn_reflns_limit_l_min 0
_diffrn_reflns_number 3305
_diffrn_reflns_theta_full 25.40
_diffrn_reflns_theta_max 25.40
_diffrn_reflns_theta_min 1.35
_diffrn_standards_decay_% 1
_diffrn_standards_interval_count 200
_diffrn_standards_interval_time 2h
_diffrn_standards_number 3
_exptl_absorpt_coefficient_mu 0.079
_exptl_absorpt_correction_T_max 0.9922
_exptl_absorpt_correction_T_min 0.9768
_exptl_absorpt_correction_type psi-scan
_exptl_crystal_density_diffrn 1.119
_exptl_crystal_density_method 'not measured'
_exptl_crystal_F_000 1716
_exptl_crystal_size_max 0.30
_exptl_crystal_size_mid 0.20
_exptl_crystal_size_min 0.10
_refine_diff_density_max 0.306
_refine_diff_density_min -0.179
_refine_diff_density_rms 0.048
_refine_ls_abs_structure_details 'Flack H D (1983), Acta Cryst. A39, 876-881'
_refine_ls_abs_structure_Flack -2(4)
_refine_ls_extinction_method none
_refine_ls_goodness_of_fit_ref 1.080
_refine_ls_hydrogen_treatment constr
_refine_ls_matrix_type full
_refine_ls_number_parameters 325
_refine_ls_number_reflns 2995
_refine_ls_number_restraints 1
_refine_ls_restrained_S_all 1.080
_refine_ls_R_factor_all 0.2159
_refine_ls_R_factor_gt 0.0896
_refine_ls_shift/su_max 0.032
_refine_ls_shift/su_mean 0.001
_refine_ls_structure_factor_coef Fsqd
_refine_ls_weighting_details 'calc w=1/[\s^2^(Fo^2^)+(0.1000P)^2^+0.0000P] where P=(Fo^2^+2Fc^2^)/3'
_refine_ls_weighting_scheme calc
_refine_ls_wR_factor_gt 0.1926
_refine_ls_wR_factor_ref 0.2444
_reflns_number_gt 1248
_reflns_number_total 2995
_reflns_threshold_expression >2sigma(I)
_cod_data_source_file c9qo00144a2.cif
_cod_data_source_block b
_cod_depositor_comments
;
The following automatic conversions were performed:

data item '_symmetry_cell_setting' value 'Hexagonal' was changed to
'hexagonal' in accordance with the
/home/saulius/struct/COD-crude-data/automatic-downloads/DataCite-retrospective/RSC/depositions/lib/dictionaries/cif_core.dic
dictionary named 'cif_core.dic' version 2.4.2 last updated on
2011-04-26.

Automatic conversion script
Id: cif_fix_values 6909 2019-04-08 15:41:33Z antanas 
;
_cod_original_cell_volume 4717.6(13)
_cod_original_sg_symbol_H-M P65
_cod_database_code 1554744

loop_
_symmetry_equiv_pos_as_xyz
'x, y, z'
'-y, x-y, z+2/3'
'-x+y, -x, z+1/3'
'-x, -y, z+1/2'
'y, -x+y, z+1/6'
'x-y, x, z+5/6'

loop_
_atom_site_label
_atom_site_type_symbol
_atom_site_fract_x
_atom_site_fract_y
_atom_site_fract_z
_atom_site_U_iso_or_equiv
_atom_site_adp_type
_atom_site_occupancy
_atom_site_symmetry_multiplicity
_atom_site_calc_flag
_atom_site_refinement_flags
OW1 O -0.010(5) 0.099(4) 0.336(4) 0.734 Uani 1 1 d .
HW1A H -0.0181 0.0463 0.3390 0.880 Uiso 1 1 d R
HW1B H -0.0506 0.1072 0.3192 0.880 Uiso 1 1 d R
OW2 O 0.039(6) 0.109(5) 0.597(5) 0.874 Uani 1 1 d .
HW2A H -0.0029 0.1200 0.5909 1.048 Uiso 1 1 d R
HW2B H 0.0304 0.0631 0.6201 1.048 Uiso 1 1 d R
OW3 O 0.123(4) 0.034(7) 0.373(6) 1.003 Uani 1 1 d .
HW3A H 0.1148 -0.0038 0.4067 1.204 Uiso 1 1 d R
HW3B H 0.0949 0.0167 0.3321 1.204 Uiso 1 1 d R
N N 0.2688(9) 0.3600(13) -0.0414(6) 0.150(5) Uani 1 1 d .
C1 C 0.4401(6) 0.3622(6) 0.3148(5) 0.069(3) Uani 1 1 d .
O1 O 0.2987(6) 0.3270(6) 0.5109(4) 0.136(4) Uani 1 1 d .
O2 O 0.8222(5) 0.5606(6) 0.2580(5) 0.119(3) Uani 1 1 d .
C2 C 0.3909(7) 0.4133(7) 0.3282(5) 0.077(3) Uani 1 1 d .
H2A H 0.4239 0.4715 0.3055 0.092 Uiso 1 1 calc R
H2B H 0.3332 0.3820 0.3045 0.092 Uiso 1 1 calc R
O3 O 0.7688(5) 0.5243(5) 0.0680(3) 0.087(2) Uani 1 1 d .
C3 C 0.3789(7) 0.4239(8) 0.4089(5) 0.090(3) Uani 1 1 d .
H3A H 0.3380 0.4462 0.4139 0.108 Uiso 1 1 calc R
H3B H 0.4355 0.4685 0.4292 0.108 Uiso 1 1 calc R
C4 C 0.3444(8) 0.3400(8) 0.4559(6) 0.096(4) Uani 1 1 d .
O4 O 0.9143(5) 0.5828(7) 0.0847(5) 0.129(3) Uani 1 1 d .
C5 C 0.3690(7) 0.2760(7) 0.4285(5) 0.083(3) Uani 1 1 d .
H5A H 0.3515 0.2249 0.4564 0.099 Uiso 1 1 calc R
C6 C 0.4152(7) 0.2862(6) 0.3659(5) 0.073(3) Uani 1 1 d .
C7 C 0.4452(9) 0.2237(7) 0.3428(6) 0.102(4) Uani 1 1 d .
H7A H 0.4056 0.1837 0.3051 0.122 Uiso 1 1 calc R
H7B H 0.4437 0.1884 0.3852 0.122 Uiso 1 1 calc R
C8 C 0.5401(7) 0.2752(7) 0.3118(5) 0.081(3) Uani 1 1 d .
H8A H 0.5797 0.3150 0.3497 0.097 Uiso 1 1 calc R
H8B H 0.5601 0.2340 0.2987 0.097 Uiso 1 1 calc R
C9 C 0.5437(7) 0.3279(6) 0.2442(5) 0.066(2) Uani 1 1 d .
H9A H 0.5127 0.2861 0.2036 0.079 Uiso 1 1 calc R
C10 C 0.4974(5) 0.3804(5) 0.2585(5) 0.058(2) Uani 1 1 d .
C11 C 0.6376(6) 0.3865(6) 0.2212(5) 0.066(3) Uani 1 1 d .
H11A H 0.6675 0.4262 0.2633 0.080 Uiso 1 1 calc R
C12 C 0.6502(6) 0.4461(6) 0.1545(4) 0.061(2) Uani 1 1 d .
C13 C 0.6131(6) 0.5053(6) 0.1769(5) 0.066(2) Uani 1 1 d .
H13A H 0.6180 0.5425 0.1348 0.079 Uiso 1 1 calc R
H13B H 0.6492 0.5441 0.2168 0.079 Uiso 1 1 calc R
C14 C 0.5158(6) 0.4549(6) 0.2026(5) 0.061(2) Uani 1 1 d .
H14A H 0.5073 0.4982 0.2308 0.074 Uiso 1 1 calc R
C15 C 0.6927(7) 0.3436(8) 0.2015(6) 0.091(3) Uani 1 1 d .
H15A H 0.6588 0.2912 0.1711 0.109 Uiso 1 1 calc R
H15B H 0.7124 0.3271 0.2460 0.109 Uiso 1 1 calc R
C16 C 0.7726(8) 0.4163(8) 0.1576(6) 0.093(4) Uani 1 1 d .
H16A H 0.7803 0.3926 0.1111 0.112 Uiso 1 1 calc R
H16B H 0.8267 0.4389 0.1865 0.112 Uiso 1 1 calc R
C17 C 0.7503(6) 0.4918(7) 0.1423(5) 0.075(3) Uani 1 1 d .
C18 C 0.6034(6) 0.3946(6) 0.0839(5) 0.073(3) Uani 1 1 d .
H18A H 0.5403 0.3660 0.0907 0.109 Uiso 1 1 calc R
H18B H 0.6201 0.3507 0.0741 0.109 Uiso 1 1 calc R
H18C H 0.6205 0.4349 0.0426 0.109 Uiso 1 1 calc R
C19 C 0.7992(7) 0.5700(10) 0.1971(8) 0.099(4) Uani 1 1 d .
C20 C 0.8148(8) 0.6604(9) 0.1741(7) 0.117(4) Uani 1 1 d .
H20A H 0.8451 0.7023 0.2134 0.176 Uiso 1 1 calc R
H20B H 0.7589 0.6570 0.1647 0.176 Uiso 1 1 calc R
H20C H 0.8504 0.6794 0.1298 0.176 Uiso 1 1 calc R
C21 C 0.8533(10) 0.5711(10) 0.0449(7) 0.108(4) Uani 1 1 d .
C22 C 0.8622(9) 0.6007(10) -0.0331(8) 0.133(5) Uani 1 1 d .
H22A H 0.9238 0.6330 -0.0464 0.199 Uiso 1 1 calc R
H22B H 0.8369 0.6384 -0.0386 0.199 Uiso 1 1 calc R
H22C H 0.8316 0.5500 -0.0650 0.199 Uiso 1 1 calc R
C23 C 0.4486(7) 0.4251(7) 0.1392(5) 0.065(2) Uani 1 1 d .
C24 C 0.4557(7) 0.4891(8) 0.0872(6) 0.091(3) Uani 1 1 d .
H24A H 0.5003 0.5479 0.0924 0.109 Uiso 1 1 calc R
C25 C 0.3962(11) 0.4647(13) 0.0280(7) 0.120(5) Uani 1 1 d .
H25A H 0.4025 0.5078 -0.0059 0.144 Uiso 1 1 calc R
C26 C 0.3272(10) 0.3772(13) 0.0181(7) 0.104(4) Uani 1 1 d .
C27 C 0.3185(7) 0.3171(9) 0.0705(6) 0.093(3) Uani 1 1 d .
H27A H 0.2718 0.2590 0.0670 0.112 Uiso 1 1 calc R
C28 C 0.3776(8) 0.3408(8) 0.1287(5) 0.084(3) Uani 1 1 d .
H28A H 0.3691 0.2972 0.1630 0.101 Uiso 1 1 calc R
C29 C 0.2977(13) 0.4293(17) -0.1041(8) 0.226(11) Uani 1 1 d .
H29A H 0.3378 0.4871 -0.0844 0.340 Uiso 1 1 calc R
H29B H 0.2465 0.4288 -0.1244 0.340 Uiso 1 1 calc R
H29C H 0.3269 0.4151 -0.1425 0.340 Uiso 1 1 calc R
C30 C 0.2056(14) 0.2636(16) -0.0545(11) 0.211(10) Uani 1 1 d .
H30A H 0.1964 0.2315 -0.0089 0.317 Uiso 1 1 calc R
H30B H 0.2298 0.2416 -0.0912 0.317 Uiso 1 1 calc R
H30C H 0.1500 0.2559 -0.0719 0.317 Uiso 1 1 calc R

loop_
_atom_site_aniso_label
_atom_site_aniso_U_11
_atom_site_aniso_U_22
_atom_site_aniso_U_33
_atom_site_aniso_U_23
_atom_site_aniso_U_13
_atom_site_aniso_U_12
OW1 0.734 0.734 0.734 0.000 0.000 0.367
OW2 0.874 0.874 0.874 0.000 0.000 0.437
OW3 1.003 1.003 1.003 0.000 0.000 0.502
N 0.148(11) 0.278(18) 0.083(8) -0.014(10) -0.037(8) 0.151(12)
C1 0.090(7) 0.077(6) 0.064(6) -0.007(5) -0.007(6) 0.059(6)
O1 0.185(9) 0.185(9) 0.088(6) 0.056(6) 0.071(7) 0.131(8)
O2 0.103(6) 0.173(9) 0.087(6) -0.025(6) -0.024(5) 0.075(6)
C2 0.077(6) 0.098(7) 0.069(6) 0.019(6) 0.021(5) 0.053(6)
O3 0.070(5) 0.135(6) 0.066(5) -0.001(4) 0.010(4) 0.059(4)
C3 0.111(9) 0.110(8) 0.074(7) -0.002(6) 0.018(6) 0.073(7)
C4 0.113(9) 0.120(10) 0.067(7) 0.026(7) 0.012(7) 0.067(8)
O4 0.080(5) 0.202(9) 0.118(7) 0.018(6) 0.014(5) 0.080(6)
C5 0.119(8) 0.087(7) 0.064(6) 0.029(6) 0.025(6) 0.068(7)
C6 0.113(8) 0.080(7) 0.051(5) 0.012(5) 0.006(6) 0.067(6)
C7 0.187(13) 0.080(7) 0.078(7) 0.009(6) 0.010(8) 0.096(8)
C8 0.103(8) 0.103(7) 0.075(6) 0.016(6) 0.012(6) 0.081(7)
C9 0.089(7) 0.074(6) 0.058(5) -0.003(5) 0.004(5) 0.058(6)
C10 0.068(6) 0.069(6) 0.046(5) -0.001(5) -0.008(5) 0.043(5)
C11 0.084(7) 0.086(7) 0.050(5) -0.015(5) -0.009(5) 0.058(6)
C12 0.068(6) 0.074(6) 0.050(5) -0.012(5) 0.003(5) 0.041(5)
C13 0.078(7) 0.076(6) 0.060(5) -0.004(5) -0.004(5) 0.051(5)
C14 0.071(6) 0.085(6) 0.051(5) 0.001(5) -0.002(5) 0.057(5)
C15 0.121(9) 0.133(9) 0.070(6) -0.005(7) 0.005(7) 0.102(9)
C16 0.109(9) 0.144(10) 0.077(7) -0.010(7) -0.012(7) 0.101(9)
C17 0.076(7) 0.113(8) 0.049(6) -0.019(6) 0.000(5) 0.056(7)
C18 0.081(6) 0.096(7) 0.064(6) -0.004(5) -0.004(5) 0.061(6)
C19 0.068(7) 0.152(12) 0.102(9) -0.006(10) -0.001(8) 0.074(8)
C20 0.091(9) 0.126(11) 0.114(10) -0.034(9) -0.006(7) 0.038(8)
C21 0.102(11) 0.176(13) 0.071(8) -0.005(8) 0.008(8) 0.089(10)
C22 0.107(10) 0.194(14) 0.107(11) 0.034(10) 0.041(8) 0.083(10)
C23 0.078(7) 0.082(7) 0.054(5) 0.010(5) 0.011(5) 0.055(6)
C24 0.075(7) 0.116(9) 0.089(8) 0.050(7) 0.019(7) 0.053(7)
C25 0.123(11) 0.208(17) 0.078(9) 0.057(10) 0.017(9) 0.119(12)
C26 0.088(9) 0.199(15) 0.063(8) 0.005(10) 0.002(7) 0.099(11)
C27 0.072(7) 0.138(10) 0.074(7) -0.004(8) -0.018(6) 0.055(7)
C28 0.099(8) 0.106(9) 0.069(7) 0.014(6) 0.003(7) 0.067(8)
C29 0.23(2) 0.43(3) 0.079(10) 0.032(15) -0.037(11) 0.21(2)
C30 0.21(2) 0.32(3) 0.156(17) -0.079(18) -0.098(16) 0.17(2)

loop_
_atom_type_symbol
_atom_type_description
_atom_type_scat_dispersion_real
_atom_type_scat_dispersion_imag
_atom_type_scat_source
C C 0.0033 0.0016 'International Tables Vol C Tables 4.2.6.8 and 6.1.1.4'
H H 0.0000 0.0000 'International Tables Vol C Tables 4.2.6.8 and 6.1.1.4'
N N 0.0061 0.0033 'International Tables Vol C Tables 4.2.6.8 and 6.1.1.4'
O O 0.0106 0.0060 'International Tables Vol C Tables 4.2.6.8 and 6.1.1.4'

loop_
_geom_angle_atom_site_label_1
_geom_angle_atom_site_label_2
_geom_angle_atom_site_label_3
_geom_angle
HW1A OW1 HW1B 120.0
HW2A OW2 HW2B 120.0
HW3A OW3 HW3B 120.0
C26 N C30 114.1(15)
C26 N C29 118.3(15)
C30 N C29 122.2(13)
C10 C1 C6 121.9(8)
C10 C1 C2 123.1(8)
C6 C1 C2 114.8(8)
C3 C2 C1 112.3(8)
C3 C2 H2A 109.1
C1 C2 H2A 109.1
C3 C2 H2B 109.1
C1 C2 H2B 109.1
H2A C2 H2B 107.9
C21 O3 C17 119.5(8)
C2 C3 C4 115.6(9)
C2 C3 H3A 108.4
C4 C3 H3A 108.4
C2 C3 H3B 108.4
C4 C3 H3B 108.4
H3A C3 H3B 107.4
O1 C4 C5 122.9(10)
O1 C4 C3 122.4(11)
C5 C4 C3 114.7(10)
C6 C5 C4 124.4(9)
C6 C5 H5A 117.8
C4 C5 H5A 117.8
C5 C6 C7 123.0(9)
C5 C6 C1 121.7(8)
C7 C6 C1 115.3(8)
C6 C7 C8 110.1(8)
C6 C7 H7A 109.6
C8 C7 H7A 109.6
C6 C7 H7B 109.6
C8 C7 H7B 109.6
H7A C7 H7B 108.2
C9 C8 C7 110.7(8)
C9 C8 H8A 109.5
C7 C8 H8A 109.5
C9 C8 H8B 109.5
C7 C8 H8B 109.5
H8A C8 H8B 108.1
C11 C9 C8 109.9(8)
C11 C9 C10 111.5(7)
C8 C9 C10 111.0(7)
C11 C9 H9A 108.1
C8 C9 H9A 108.1
C10 C9 H9A 108.1
C1 C10 C9 122.8(8)
C1 C10 C14 120.5(7)
C9 C10 C14 116.6(7)
C9 C11 C15 118.2(8)
C9 C11 C12 114.8(7)
C15 C11 C12 103.8(7)
C9 C11 H11A 106.4
C15 C11 H11A 106.4
C12 C11 H11A 106.4
C13 C12 C11 106.8(7)
C13 C12 C17 116.5(7)
C11 C12 C17 101.8(8)
C13 C12 C18 109.5(7)
C11 C12 C18 113.5(7)
C17 C12 C18 108.6(7)
C12 C13 C14 114.3(7)
C12 C13 H13A 108.7
C14 C13 H13A 108.7
C12 C13 H13B 108.7
C14 C13 H13B 108.7
H13A C13 H13B 107.6
C23 C14 C13 114.1(7)
C23 C14 C10 113.5(7)
C13 C14 C10 112.5(6)
C23 C14 H14A 105.2
C13 C14 H14A 105.2
C10 C14 H14A 105.2
C11 C15 C16 104.3(8)
C11 C15 H15A 110.9
C16 C15 H15A 110.9
C11 C15 H15B 110.9
C16 C15 H15B 110.9
H15A C15 H15B 108.9
C15 C16 C17 106.0(8)
C15 C16 H16A 110.5
C17 C16 H16A 110.5
C15 C16 H16B 110.5
C17 C16 H16B 110.5
H16A C16 H16B 108.7
O3 C17 C12 108.3(7)
O3 C17 C19 109.4(9)
C12 C17 C19 110.5(7)
O3 C17 C16 113.2(8)
C12 C17 C16 103.6(8)
C19 C17 C16 111.6(9)
C12 C18 H18A 109.5
C12 C18 H18B 109.5
H18A C18 H18B 109.5
C12 C18 H18C 109.5
H18A C18 H18C 109.5
H18B C18 H18C 109.5
O2 C19 C20 119.3(13)
O2 C19 C17 122.2(13)
C20 C19 C17 118.4(11)
C19 C20 H20A 109.5
C19 C20 H20B 109.5
H20A C20 H20B 109.5
C19 C20 H20C 109.5
H20A C20 H20C 109.5
H20B C20 H20C 109.5
O4 C21 O3 121.5(11)
O4 C21 C22 125.0(14)
O3 C21 C22 113.4(12)
C21 C22 H22A 109.5
C21 C22 H22B 109.5
H22A C22 H22B 109.5
C21 C22 H22C 109.5
H22A C22 H22C 109.5
H22B C22 H22C 109.5
C28 C23 C24 115.3(10)
C28 C23 C14 126.2(8)
C24 C23 C14 118.5(10)
C25 C24 C23 120.4(12)
C25 C24 H24A 119.8
C23 C24 H24A 119.8
C24 C25 C26 122.0(12)
C24 C25 H25A 119.0
C26 C25 H25A 119.0
C27 C26 C25 117.1(11)
C27 C26 N 125.1(16)
C25 C26 N 117.6(16)
C26 C27 C28 121.1(12)
C26 C27 H27A 119.4
C28 C27 H27A 119.4
C27 C28 C23 124.0(10)
C27 C28 H28A 118.0
C23 C28 H28A 118.0
N C29 H29A 109.5
N C29 H29B 109.5
H29A C29 H29B 109.5
N C29 H29C 109.5
H29A C29 H29C 109.5
H29B C29 H29C 109.5
N C30 H30A 109.5
N C30 H30B 109.5
H30A C30 H30B 109.5
N C30 H30C 109.5
H30A C30 H30C 109.5
H30B C30 H30C 109.5

loop_
_geom_bond_atom_site_label_1
_geom_bond_atom_site_label_2
_geom_bond_distance
OW1 HW1A 0.8501
OW1 HW1B 0.8500
OW2 HW2A 0.8499
OW2 HW2B 0.8499
OW3 HW3A 0.8501
OW3 HW3B 0.8500
N C26 1.402(15)
N C30 1.50(2)
N C29 1.54(2)
C1 C10 1.343(11)
C1 C6 1.486(12)
C1 C2 1.531(13)
O1 C4 1.217(12)
O2 C19 1.204(13)
C2 C3 1.490(12)
C2 H2A 0.9700
C2 H2B 0.9700
O3 C21 1.341(14)
O3 C17 1.424(11)
C3 C4 1.525(15)
C3 H3A 0.9700
C3 H3B 0.9700
C4 C5 1.464(15)
O4 C21 1.210(13)
C5 C6 1.342(12)
C5 H5A 0.9300
C6 C7 1.484(13)
C7 C8 1.537(15)
C7 H7A 0.9700
C7 H7B 0.9700
C8 C9 1.504(12)
C8 H8A 0.9700
C8 H8B 0.9700
C9 C11 1.488(12)
C9 C10 1.514(11)
C9 H9A 0.9800
C10 C14 1.542(11)
C11 C15 1.522(12)
C11 C12 1.527(12)
C11 H11A 0.9800
C12 C13 1.519(11)
C12 C17 1.527(12)
C12 C18 1.532(11)
C13 C14 1.538(12)
C13 H13A 0.9700
C13 H13B 0.9700
C14 C23 1.526(13)
C14 H14A 0.9800
C15 C16 1.549(15)
C15 H15A 0.9700
C15 H15B 0.9700
C16 C17 1.569(13)
C16 H16A 0.9700
C16 H16B 0.9700
C17 C19 1.546(17)
C18 H18A 0.9600
C18 H18B 0.9600
C18 H18C 0.9600
C19 C20 1.515(16)
C20 H20A 0.9600
C20 H20B 0.9600
C20 H20C 0.9600
C21 C22 1.475(17)
C22 H22A 0.9600
C22 H22B 0.9600
C22 H22C 0.9600
C23 C28 1.380(13)
C23 C24 1.412(12)
C24 C25 1.394(16)
C24 H24A 0.9300
C25 C26 1.402(17)
C25 H25A 0.9300
C26 C27 1.357(16)
C27 C28 1.378(13)
C27 H27A 0.9300
C28 H28A 0.9300
C29 H29A 0.9600
C29 H29B 0.9600
C29 H29C 0.9600
C30 H30A 0.9600
C30 H30B 0.9600
C30 H30C 0.9600

loop_
_geom_torsion_atom_site_label_1
_geom_torsion_atom_site_label_2
_geom_torsion_atom_site_label_3
_geom_torsion_atom_site_label_4
_geom_torsion
C10 C1 C2 C3 -144.5(10)
C6 C1 C2 C3 39.5(12)
C1 C2 C3 C4 -47.3(13)
C2 C3 C4 O1 -149.4(11)
C2 C3 C4 C5 29.4(14)
O1 C4 C5 C6 176.2(11)
C3 C4 C5 C6 -2.5(16)
C4 C5 C6 C7 175.0(11)
C4 C5 C6 C1 -4.7(16)
C10 C1 C6 C5 169.6(9)
C2 C1 C6 C5 -14.3(13)
C10 C1 C6 C7 -10.1(14)
C2 C1 C6 C7 165.9(9)
C5 C6 C7 C8 -138.7(10)
C1 C6 C7 C8 41.0(12)
C6 C7 C8 C9 -61.4(11)
C7 C8 C9 C11 172.4(8)
C7 C8 C9 C10 48.6(11)
C6 C1 C10 C9 -2.5(14)
C2 C1 C10 C9 -178.2(8)
C6 C1 C10 C14 174.9(8)
C2 C1 C10 C14 -0.8(13)
C11 C9 C10 C1 -140.5(8)
C8 C9 C10 C1 -17.7(12)
C11 C9 C10 C14 42.0(10)
C8 C9 C10 C14 164.9(8)
C8 C9 C11 C15 59.0(10)
C10 C9 C11 C15 -177.5(7)
C8 C9 C11 C12 -177.8(7)
C10 C9 C11 C12 -54.3(10)
C9 C11 C12 C13 61.0(9)
C15 C11 C12 C13 -168.5(8)
C9 C11 C12 C17 -176.4(7)
C15 C11 C12 C17 -45.9(9)
C9 C11 C12 C18 -59.9(10)
C15 C11 C12 C18 70.7(9)
C11 C12 C13 C14 -56.2(9)
C17 C12 C13 C14 -169.1(7)
C18 C12 C13 C14 67.1(9)
C12 C13 C14 C23 -84.3(9)
C12 C13 C14 C10 46.9(10)
C1 C10 C14 C23 -84.7(10)
C9 C10 C14 C23 92.8(9)
C1 C10 C14 C13 143.8(8)
C9 C10 C14 C13 -38.7(10)
C9 C11 C15 C16 162.6(8)
C12 C11 C15 C16 34.1(9)
C11 C15 C16 C17 -9.7(10)
C21 O3 C17 C12 176.7(8)
C21 O3 C17 C19 56.2(11)
C21 O3 C17 C16 -69.0(12)
C13 C12 C17 O3 -85.1(9)
C11 C12 C17 O3 159.2(7)
C18 C12 C17 O3 39.1(10)
C13 C12 C17 C19 34.8(12)
C11 C12 C17 C19 -80.9(9)
C18 C12 C17 C19 159.0(9)
C13 C12 C17 C16 154.4(8)
C11 C12 C17 C16 38.7(8)
C18 C12 C17 C16 -81.4(8)
C15 C16 C17 O3 -135.2(9)
C15 C16 C17 C12 -18.1(10)
C15 C16 C17 C19 100.8(10)
O3 C17 C19 O2 -152.1(10)
C12 C17 C19 O2 88.7(11)
C16 C17 C19 O2 -26.0(14)
O3 C17 C19 C20 30.7(12)
C12 C17 C19 C20 -88.5(11)
C16 C17 C19 C20 156.8(10)
C17 O3 C21 O4 3.8(17)
C17 O3 C21 C22 -179.7(10)
C13 C14 C23 C28 129.7(9)
C10 C14 C23 C28 -1.0(12)
C13 C14 C23 C24 -53.2(10)
C10 C14 C23 C24 176.1(7)
C28 C23 C24 C25 -3.2(13)
C14 C23 C24 C25 179.4(9)
C23 C24 C25 C26 0.8(17)
C24 C25 C26 C27 2.4(18)
C24 C25 C26 N 177.5(10)
C30 N C26 C27 -13.7(18)
C29 N C26 C27 -168.1(13)
C30 N C26 C25 171.6(13)
C29 N C26 C25 17.2(18)
C25 C26 C27 C28 -3.0(16)
N C26 C27 C28 -177.7(10)
C26 C27 C28 C23 0.4(16)
C24 C23 C28 C27 2.7(14)
C14 C23 C28 C27 179.9(8)
